data_4078507
loop_
_publ_author_name
'Li, Yang'
'Wang, Wen-Hua'
'He, Ke-Han'
'Shi, Zhang-Jie'

_publ_section_title
;
 Mechanistic Insight into the Regioselective Palladation of Indole
 Derivatives: Tetranuclear Indolyl Palladacycles with High C2--Pd or
 C3--Pd Bond Selectivity
;
_journal_issue 12
_journal_name_full Organometallics
_journal_page_first 4397
_journal_paper_doi 10.1021/om300284t
_journal_volume 31
_journal_year 2012
_chemical_formula_moiety 'C32 H60 O14 Pd4'
_chemical_formula_sum 'C32 H60 O14 Pd4'
_chemical_formula_weight 1094.40
_chemical_name_common 4
_space_group_IT_number 33
_symmetry_cell_setting orthorhombic
_symmetry_space_group_name_Hall 'P 2c -2n'
_symmetry_space_group_name_H-M 'P n a 21'
_atom_sites_solution_hydrogens geom
_atom_sites_solution_primary direct
_atom_sites_solution_secondary difmap
_audit_creation_method SHELXL-97
_cell_angle_alpha 90.00
_cell_angle_beta 90.00
_cell_angle_gamma 90.00
_cell_formula_units_Z 4
_cell_length_a 24.476(2)
_cell_length_b 15.3364(18)
_cell_length_c 12.3243(11)
_cell_measurement_reflns_used 5726
_cell_measurement_temperature 298(2)
_cell_measurement_theta_max 24.391
_cell_measurement_theta_min 2.278
_cell_volume 4626.2(8)
_computing_cell_refinement 'Bruker SMART'
_computing_data_collection 'Bruker SMART'
_computing_data_reduction 'Bruker SAINT'
_computing_molecular_graphics 'Bruker SHELXTL'
_computing_publication_material 'Bruker SHELXTL'
_computing_structure_refinement 'SHELXL-97 (Sheldrick, 1997)'
_computing_structure_solution 'SHELXS-97 (Sheldrick, 1990)'
_diffrn_ambient_temperature 298(2)
_diffrn_measured_fraction_theta_full 0.999
_diffrn_measured_fraction_theta_max 0.999
_diffrn_measurement_device_type 'CCD area detector'
_diffrn_measurement_method 'phi and omega scans'
_diffrn_radiation_monochromator graphite
_diffrn_radiation_source 'fine-focus sealed tube'
_diffrn_radiation_type MoK\a
_diffrn_radiation_wavelength 0.71073
_diffrn_reflns_av_R_equivalents 0.0468
_diffrn_reflns_av_sigmaI/netI 0.0597
_diffrn_reflns_limit_h_max 29
_diffrn_reflns_limit_h_min -28
_diffrn_reflns_limit_k_max 11
_diffrn_reflns_limit_k_min -18
_diffrn_reflns_limit_l_max 11
_diffrn_reflns_limit_l_min -14
_diffrn_reflns_number 16643
_diffrn_reflns_theta_full 25.01
_diffrn_reflns_theta_max 25.01
_diffrn_reflns_theta_min 1.57
_exptl_absorpt_coefficient_mu 1.582
_exptl_absorpt_correction_T_max 0.6931
_exptl_absorpt_correction_T_min 0.6482
_exptl_absorpt_correction_type multi-scan
_exptl_absorpt_process_details sadabs
_exptl_crystal_colour yellow
_exptl_crystal_density_diffrn 1.571
_exptl_crystal_density_method 'not measured'
_exptl_crystal_description prism
_exptl_crystal_F_000 2192
_exptl_crystal_size_max 0.30
_exptl_crystal_size_mid 0.28
_exptl_crystal_size_min 0.25
_refine_diff_density_max 0.797
_refine_diff_density_min -0.884
_refine_diff_density_rms 0.142
_refine_ls_abs_structure_details 'Flack H D (1983), Acta Cryst. A39, 876-881'
_refine_ls_abs_structure_Flack -0.07(7)
_refine_ls_extinction_method none
_refine_ls_goodness_of_fit_ref 1.063
_refine_ls_hydrogen_treatment constr
_refine_ls_matrix_type full
_refine_ls_number_parameters 471
_refine_ls_number_reflns 7185
_refine_ls_number_restraints 1
_refine_ls_restrained_S_all 1.063
_refine_ls_R_factor_all 0.0844
_refine_ls_R_factor_gt 0.0521
_refine_ls_shift/su_max 0.001
_refine_ls_shift/su_mean 0.000
_refine_ls_structure_factor_coef Fsqd
_refine_ls_weighting_details 'calc w=1/[\s^2^(Fo^2^)+(0.0719P)^2^+15.1382P] where P=(Fo^2^+2Fc^2^)/3'
_refine_ls_weighting_scheme calc
_refine_ls_wR_factor_gt 0.1258
_refine_ls_wR_factor_ref 0.1507
_reflns_number_gt 5324
_reflns_number_total 7185
_reflns_threshold_expression >2sigma(I)
_cod_data_source_file om300284t_si_002.cif
_cod_data_source_block 8
_cod_depositor_comments
;
The following automatic conversions were performed:

'_symmetry_cell_setting' value 'Orthorhombic' changed to
'orthorhombic' according to
/home/saulius/struct/CIF-dictionaries/cif_core.dic dictionary named
'cif_core.dic' version 2.4.1 from 2010-06-29.

Automatic conversion script
Id: cif_fix_values 1891 2012-01-12 08:04:46Z andrius 
;
_cod_original_cell_volume 4626.3(8)
_cod_original_sg_symbol_H-M Pna2(1)
_cod_database_code 4078507

loop_
_symmetry_equiv_pos_as_xyz
'x, y, z'
'-x, -y, z+1/2'
'x+1/2, -y+1/2, z'
'-x+1/2, y+1/2, z+1/2'

loop_
_atom_site_label
_atom_site_type_symbol
_atom_site_fract_x
_atom_site_fract_y
_atom_site_fract_z
_atom_site_U_iso_or_equiv
_atom_site_adp_type
_atom_site_occupancy
_atom_site_symmetry_multiplicity
_atom_site_calc_flag
_atom_site_refinement_flags
Pd1 Pd 0.84671(3) 0.33091(5) 0.88164(8) 0.0391(2) Uani 1 1 d .
Pd2 Pd 0.93490(4) 0.31230(6) 1.04263(8) 0.0422(2) Uani 1 1 d .
Pd3 Pd 0.82313(4) 0.11438(6) 0.89301(8) 0.0435(2) Uani 1 1 d .
Pd4 Pd 0.90831(4) 0.09603(6) 1.06115(9) 0.0469(3) Uani 1 1 d .
O1 O 0.8168(4) 0.3978(7) 1.0075(9) 0.064(3) Uani 1 1 d .
O2 O 0.8837(5) 0.3876(6) 1.1294(9) 0.064(3) Uani 1 1 d .
O3 O 0.8945(4) 0.4311(7) 0.8397(8) 0.063(3) Uani 1 1 d .
O4 O 0.9627(4) 0.4166(7) 0.9607(9) 0.067(3) Uani 1 1 d .
O5 O 0.8699(4) 0.2815(6) 0.7387(9) 0.068(3) Uani 1 1 d .
O6 O 0.8548(5) 0.1392(7) 0.7512(9) 0.071(3) Uani 1 1 d .
O7 O 0.9940(4) 0.2490(8) 0.9614(9) 0.073(3) Uani 1 1 d .
O8 O 0.9764(5) 0.1056(7) 0.9781(10) 0.076(3) Uani 1 1 d .
O9 O 0.7793(5) 0.0762(7) 1.0239(10) 0.074(3) Uani 1 1 d .
O10 O 0.8428(5) 0.0685(7) 1.1495(9) 0.075(3) Uani 1 1 d .
O11 O 0.8463(5) -0.0104(7) 0.8695(10) 0.077(3) Uani 1 1 d .
O12 O 0.9061(5) -0.0271(7) 1.0030(10) 0.077(3) Uani 1 1 d .
O13 O 0.7956(4) 0.2352(6) 0.9122(8) 0.058(3) Uani 1 1 d .
O14 O 0.9139(4) 0.2111(7) 1.1302(9) 0.068(3) Uani 1 1 d .
C1 C 0.8361(7) 0.4119(10) 1.0972(14) 0.064(4) Uani 1 1 d .
C2 C 0.8053(8) 0.4715(12) 1.1760(15) 0.076(5) Uani 1 1 d .
C3 C 0.8131(8) 0.4533(13) 1.2871(16) 0.099(6) Uani 1 1 d .
H3A H 0.8511 0.4416 1.3004 0.148 Uiso 1 1 calc R
H3B H 0.7918 0.4034 1.3072 0.148 Uiso 1 1 calc R
H3C H 0.8019 0.5027 1.3295 0.148 Uiso 1 1 calc R
C4 C 0.7463(8) 0.4780(15) 1.1443(17) 0.103(7) Uani 1 1 d .
H4A H 0.7373 0.4312 1.0958 0.155 Uiso 1 1 calc R
H4B H 0.7400 0.5328 1.1088 0.155 Uiso 1 1 calc R
H4C H 0.7239 0.4743 1.2081 0.155 Uiso 1 1 calc R
C5 C 0.8260(9) 0.5620(14) 1.1566(18) 0.106(7) Uani 1 1 d .
H5A H 0.8001 0.6034 1.1844 0.160 Uiso 1 1 calc R
H5B H 0.8308 0.5712 1.0802 0.160 Uiso 1 1 calc R
H5C H 0.8604 0.5695 1.1929 0.160 Uiso 1 1 calc R
C6 C 0.9400(7) 0.4485(9) 0.8774(15) 0.064(4) Uani 1 1 d .
C7 C 0.9749(7) 0.5181(10) 0.8164(14) 0.066(4) Uani 1 1 d .
C8 C 0.9407(8) 0.5793(12) 0.7440(18) 0.098(6) Uani 1 1 d .
H8A H 0.9144 0.6095 0.7878 0.148 Uiso 1 1 calc R
H8B H 0.9221 0.5456 0.6898 0.148 Uiso 1 1 calc R
H8C H 0.9643 0.6208 0.7094 0.148 Uiso 1 1 calc R
C9 C 1.0156(8) 0.5568(12) 0.8823(19) 0.098(6) Uani 1 1 d .
H9A H 1.0379 0.5121 0.9141 0.147 Uiso 1 1 calc R
H9B H 0.9986 0.5903 0.9387 0.147 Uiso 1 1 calc R
H9C H 1.0381 0.5944 0.8387 0.147 Uiso 1 1 calc R
C10 C 1.0043(8) 0.4702(12) 0.7289(17) 0.097(6) Uani 1 1 d .
H10A H 1.0170 0.5109 0.6754 0.146 Uiso 1 1 calc R
H10B H 0.9799 0.4292 0.6954 0.146 Uiso 1 1 calc R
H10C H 1.0349 0.4396 0.7594 0.146 Uiso 1 1 calc R
C11 C 0.8714(7) 0.2073(10) 0.7003(14) 0.066(4) Uani 1 1 d .
C12 C 0.8827(8) 0.2015(10) 0.5808(14) 0.073(5) Uani 1 1 d .
C13 C 0.8296(9) 0.2144(13) 0.5195(17) 0.100(6) Uani 1 1 d .
H13A H 0.8062 0.2529 0.5597 0.151 Uiso 1 1 calc R
H13B H 0.8118 0.1591 0.5103 0.151 Uiso 1 1 calc R
H13C H 0.8372 0.2393 0.4496 0.151 Uiso 1 1 calc R
C14 C 0.9235(8) 0.2678(11) 0.5471(17) 0.098(6) Uani 1 1 d .
H14A H 0.9084 0.3250 0.5567 0.146 Uiso 1 1 calc R
H14B H 0.9326 0.2592 0.4721 0.146 Uiso 1 1 calc R
H14C H 0.9558 0.2619 0.5906 0.146 Uiso 1 1 calc R
C15 C 0.9004(9) 0.1106(12) 0.5517(18) 0.104(6) Uani 1 1 d .
H15A H 0.9092 0.1082 0.4759 0.156 Uiso 1 1 calc R
H15B H 0.8713 0.0705 0.5670 0.156 Uiso 1 1 calc R
H15C H 0.9320 0.0951 0.5937 0.156 Uiso 1 1 calc R
C16 C 1.0035(7) 0.1719(12) 0.9452(14) 0.070(5) Uani 1 1 d .
C17 C 1.0547(7) 0.1532(11) 0.8798(18) 0.080(5) Uani 1 1 d .
C18 C 1.0761(8) 0.2313(14) 0.8157(18) 0.100(7) Uani 1 1 d .
H18A H 1.1095 0.2157 0.7799 0.150 Uiso 1 1 calc R
H18B H 1.0827 0.2791 0.8643 0.150 Uiso 1 1 calc R
H18C H 1.0494 0.2483 0.7626 0.150 Uiso 1 1 calc R
C19 C 1.1001(8) 0.1374(14) 0.9630(18) 0.101(6) Uani 1 1 d .
H19A H 1.0860 0.1033 1.0219 0.152 Uiso 1 1 calc R
H19B H 1.1130 0.1924 0.9901 0.152 Uiso 1 1 calc R
H19C H 1.1297 0.1068 0.9290 0.152 Uiso 1 1 calc R
C20 C 1.0514(8) 0.0700(14) 0.8148(18) 0.104(7) Uani 1 1 d .
H20A H 1.0238 0.0329 0.8452 0.156 Uiso 1 1 calc R
H20B H 1.0861 0.0407 0.8170 0.156 Uiso 1 1 calc R
H20C H 1.0423 0.0836 0.7410 0.156 Uiso 1 1 calc R
C21 C 0.7941(8) 0.0609(11) 1.1167(16) 0.072(5) Uani 1 1 d .
C22 C 0.7515(7) 0.0279(12) 1.1954(15) 0.079(5) Uani 1 1 d .
C23 C 0.7737(9) -0.0172(15) 1.2897(18) 0.114(8) Uani 1 1 d .
H23A H 0.7873 0.0249 1.3407 0.171 Uiso 1 1 calc R
H23B H 0.8030 -0.0547 1.2672 0.171 Uiso 1 1 calc R
H23C H 0.7455 -0.0513 1.3232 0.171 Uiso 1 1 calc R
C24 C 0.7046(8) -0.0161(15) 1.1364(18) 0.107(7) Uani 1 1 d .
H24A H 0.7173 -0.0690 1.1035 0.161 Uiso 1 1 calc R
H24B H 0.6907 0.0223 1.0814 0.161 Uiso 1 1 calc R
H24C H 0.6760 -0.0293 1.1872 0.161 Uiso 1 1 calc R
C25 C 0.7233(9) 0.1073(14) 1.237(2) 0.117(8) Uani 1 1 d .
H25A H 0.7166 0.1010 1.3132 0.175 Uiso 1 1 calc R
H25B H 0.6892 0.1146 1.1995 0.175 Uiso 1 1 calc R
H25C H 0.7460 0.1574 1.2247 0.175 Uiso 1 1 calc R
C26 C 0.8799(8) -0.0505(11) 0.9197(16) 0.076(5) Uani 1 1 d .
C27 C 0.8883(8) -0.1460(11) 0.8934(19) 0.084(5) Uani 1 1 d .
C28 C 0.8953(10) -0.1612(15) 0.773(2) 0.119(8) Uani 1 1 d .
H28A H 0.9238 -0.1242 0.7459 0.178 Uiso 1 1 calc R
H28B H 0.8617 -0.1479 0.7362 0.178 Uiso 1 1 calc R
H28C H 0.9047 -0.2211 0.7604 0.178 Uiso 1 1 calc R
C29 C 0.9407(10) -0.1755(15) 0.948(2) 0.119(8) Uani 1 1 d .
H29A H 0.9688 -0.1822 0.8940 0.178 Uiso 1 1 calc R
H29B H 0.9346 -0.2302 0.9835 0.178 Uiso 1 1 calc R
H29C H 0.9518 -0.1326 1.0001 0.178 Uiso 1 1 calc R
C30 C 0.8385(10) -0.1964(14) 0.932(2) 0.120(8) Uani 1 1 d .
H30A H 0.8090 -0.1882 0.8820 0.180 Uiso 1 1 calc R
H30B H 0.8278 -0.1756 1.0025 0.180 Uiso 1 1 calc R
H30C H 0.8473 -0.2573 0.9367 0.180 Uiso 1 1 calc R
C31 C 0.7420(6) 0.2489(11) 0.9142(18) 0.087(6) Uani 1 1 d .
H31A H 0.7350 0.3095 0.9282 0.130 Uiso 1 1 calc R
H31B H 0.7258 0.2142 0.9704 0.130 Uiso 1 1 calc R
H31C H 0.7265 0.2331 0.8454 0.130 Uiso 1 1 calc R
C32 C 0.9136(9) 0.2153(12) 1.2396(16) 0.092(6) Uani 1 1 d .
H32A H 0.9010 0.1608 1.2687 0.138 Uiso 1 1 calc R
H32B H 0.8896 0.2613 1.2625 0.138 Uiso 1 1 calc R
H32C H 0.9499 0.2269 1.2654 0.138 Uiso 1 1 calc R

loop_
_atom_site_aniso_label
_atom_site_aniso_U_11
_atom_site_aniso_U_22
_atom_site_aniso_U_33
_atom_site_aniso_U_23
_atom_site_aniso_U_13
_atom_site_aniso_U_12
Pd1 0.0437(5) 0.0403(5) 0.0333(5) 0.0008(5) 0.0002(5) -0.0035(4)
Pd2 0.0386(5) 0.0476(5) 0.0405(5) -0.0011(5) 0.0007(5) -0.0016(4)
Pd3 0.0509(5) 0.0408(5) 0.0389(5) 0.0053(5) -0.0034(5) -0.0059(4)
Pd4 0.0465(5) 0.0494(6) 0.0447(6) 0.0017(5) -0.0034(5) -0.0043(4)
O1 0.069(7) 0.066(7) 0.058(7) -0.007(5) 0.006(6) 0.007(5)
O2 0.072(7) 0.066(7) 0.055(7) -0.009(5) 0.005(6) 0.010(5)
O3 0.072(7) 0.059(6) 0.059(7) 0.001(5) 0.008(6) -0.009(5)
O4 0.069(7) 0.064(7) 0.069(8) 0.004(6) 0.008(6) -0.007(5)
O5 0.090(8) 0.056(6) 0.059(7) -0.008(5) 0.020(6) -0.019(6)
O6 0.092(8) 0.058(6) 0.062(7) -0.004(5) 0.014(6) -0.009(6)
O7 0.072(7) 0.072(7) 0.075(8) -0.002(6) 0.021(6) 0.008(6)
O8 0.077(7) 0.072(8) 0.081(8) -0.009(6) 0.015(7) 0.007(6)
O9 0.079(7) 0.064(7) 0.079(9) 0.014(6) 0.006(7) -0.010(6)
O10 0.086(9) 0.071(7) 0.069(8) 0.007(6) 0.008(7) -0.009(6)
O11 0.096(8) 0.057(6) 0.078(9) 0.002(6) -0.006(7) -0.003(6)
O12 0.086(8) 0.061(7) 0.083(9) -0.003(6) -0.005(7) 0.000(6)
O13 0.058(6) 0.051(5) 0.065(7) 0.002(5) 0.012(5) -0.006(4)
O14 0.078(7) 0.064(7) 0.061(7) 0.000(5) 0.017(6) -0.004(5)
C1 0.071(12) 0.063(10) 0.058(11) -0.007(8) 0.010(9) 0.002(8)
C2 0.082(12) 0.083(13) 0.063(11) -0.011(9) 0.015(9) 0.016(10)
C3 0.109(16) 0.115(17) 0.073(14) -0.015(11) 0.016(12) 0.032(12)
C4 0.101(15) 0.120(17) 0.089(15) -0.014(12) 0.021(13) 0.029(13)
C5 0.115(17) 0.107(17) 0.098(17) -0.024(13) 0.022(13) 0.016(14)
C6 0.071(10) 0.058(9) 0.062(10) -0.001(9) 0.012(10) -0.006(7)
C7 0.071(10) 0.057(10) 0.070(11) 0.007(8) 0.010(9) -0.014(8)
C8 0.107(15) 0.083(13) 0.105(17) 0.021(12) 0.013(13) -0.015(11)
C9 0.105(14) 0.097(13) 0.093(14) 0.010(14) 0.006(15) -0.036(11)
C10 0.110(15) 0.089(14) 0.092(14) 0.017(12) 0.026(13) -0.027(12)
C11 0.085(11) 0.056(10) 0.056(10) -0.007(8) 0.012(9) -0.012(8)
C12 0.095(12) 0.064(10) 0.059(11) -0.007(8) 0.019(10) -0.014(9)
C13 0.129(17) 0.102(16) 0.070(13) -0.002(10) 0.007(12) -0.015(13)
C14 0.130(15) 0.091(13) 0.072(13) -0.013(12) 0.022(14) -0.031(12)
C15 0.135(17) 0.098(14) 0.078(14) -0.010(12) 0.031(14) -0.011(12)
C16 0.069(10) 0.072(12) 0.070(11) 0.001(9) 0.021(9) 0.008(9)
C17 0.075(10) 0.080(11) 0.085(12) -0.001(11) 0.018(12) 0.011(8)
C18 0.094(14) 0.107(16) 0.099(16) 0.003(12) 0.035(12) 0.013(12)
C19 0.084(14) 0.114(17) 0.106(17) -0.003(13) 0.014(13) 0.015(12)
C20 0.098(15) 0.115(17) 0.099(16) -0.017(13) 0.022(13) 0.014(12)
C21 0.080(13) 0.064(11) 0.071(13) 0.007(9) 0.008(11) -0.008(9)
C22 0.079(11) 0.079(12) 0.078(13) 0.014(10) 0.013(10) -0.011(10)
C23 0.108(16) 0.128(19) 0.107(17) 0.034(15) 0.025(14) -0.015(14)
C24 0.105(17) 0.116(18) 0.100(16) 0.011(14) 0.015(14) -0.027(14)
C25 0.120(18) 0.118(19) 0.113(19) 0.016(15) 0.021(16) -0.012(14)
C26 0.087(13) 0.064(11) 0.077(13) 0.001(9) -0.001(10) -0.004(9)
C27 0.101(13) 0.063(10) 0.088(14) -0.001(11) -0.010(14) 0.003(9)
C28 0.14(2) 0.102(17) 0.11(2) -0.001(14) -0.009(16) 0.018(15)
C29 0.14(2) 0.099(17) 0.12(2) -0.009(14) -0.013(17) 0.012(14)
C30 0.14(2) 0.091(15) 0.13(2) -0.009(13) -0.007(16) -0.003(14)
C31 0.070(11) 0.069(10) 0.122(18) 0.008(11) 0.013(11) -0.010(8)
C32 0.138(17) 0.080(12) 0.058(12) -0.004(9) -0.003(12) -0.019(12)

loop_
_atom_type_symbol
_atom_type_description
_atom_type_scat_dispersion_real
_atom_type_scat_dispersion_imag
_atom_type_scat_source
C C 0.0033 0.0016 'International Tables Vol C Tables 4.2.6.8 and 6.1.1.4'
H H 0.0000 0.0000 'International Tables Vol C Tables 4.2.6.8 and 6.1.1.4'
O O 0.0106 0.0060 'International Tables Vol C Tables 4.2.6.8 and 6.1.1.4'
Pd Pd -0.9988 1.0072 'International Tables Vol C Tables 4.2.6.8 and 6.1.1.4'

loop_
_geom_angle_atom_site_label_1
_geom_angle_atom_site_label_2
_geom_angle_atom_site_label_3
_geom_angle
O13 Pd1 O1 90.1(4)
O13 Pd1 O3 175.0(4)
O1 Pd1 O3 91.2(4)
O13 Pd1 O5 93.8(4)
O1 Pd1 O5 169.1(5)
O3 Pd1 O5 84.1(4)
O13 Pd1 Pd2 105.4(3)
O1 Pd1 Pd2 78.2(3)
O3 Pd1 Pd2 79.6(3)
O5 Pd1 Pd2 110.4(3)
O14 Pd2 O7 94.6(5)
O14 Pd2 O4 174.8(5)
O7 Pd2 O4 83.7(4)
O14 Pd2 O2 89.9(4)
O7 Pd2 O2 172.2(5)
O4 Pd2 O2 91.2(4)
O14 Pd2 Pd1 104.8(3)
O7 Pd2 Pd1 103.8(3)
O4 Pd2 Pd1 80.4(3)
O2 Pd2 Pd1 81.1(3)
O6 Pd3 O13 93.4(4)
O6 Pd3 O11 86.8(5)
O13 Pd3 O11 176.3(4)
O6 Pd3 O9 169.1(5)
O13 Pd3 O9 89.7(4)
O11 Pd3 O9 89.4(5)
O6 Pd3 Pd4 111.5(3)
O13 Pd3 Pd4 104.2(3)
O11 Pd3 Pd4 79.1(4)
O9 Pd3 Pd4 77.7(4)
O8 Pd4 O14 95.7(4)
O8 Pd4 O10 171.6(5)
O14 Pd4 O10 90.5(5)
O8 Pd4 O12 84.7(5)
O14 Pd4 O12 174.5(5)
O10 Pd4 O12 88.5(5)
O8 Pd4 Pd3 103.1(4)
O14 Pd4 Pd3 105.5(3)
O10 Pd4 Pd3 80.5(4)
O12 Pd4 Pd3 79.7(4)
C1 O1 Pd1 130.6(11)
C1 O2 Pd2 124.5(10)
C6 O3 Pd1 126.6(11)
C6 O4 Pd2 124.5(10)
C11 O5 Pd1 134.1(10)
C11 O6 Pd3 136.2(10)
C16 O7 Pd2 133.3(11)
C16 O8 Pd4 131.7(11)
C21 O9 Pd3 130.0(12)
C21 O10 Pd4 127.4(12)
C26 O11 Pd3 127.3(12)
C26 O12 Pd4 124.6(11)
C31 O13 Pd1 120.9(9)
C31 O13 Pd3 119.0(9)
Pd1 O13 Pd3 117.3(4)
C32 O14 Pd2 120.9(11)
C32 O14 Pd4 118.4(10)
Pd2 O14 Pd4 119.4(6)
O1 C1 O2 125.4(15)
O1 C1 C2 119.2(16)
O2 C1 C2 115.0(15)
C3 C2 C5 107.0(18)
C3 C2 C4 113.4(17)
C5 C2 C4 102.8(17)
C3 C2 C1 115.6(16)
C5 C2 C1 106.6(15)
C4 C2 C1 110.4(16)
C2 C3 H3A 109.5
C2 C3 H3B 109.5
H3A C3 H3B 109.5
C2 C3 H3C 109.5
H3A C3 H3C 109.5
H3B C3 H3C 109.5
C2 C4 H4A 109.5
C2 C4 H4B 109.5
H4A C4 H4B 109.5
C2 C4 H4C 109.5
H4A C4 H4C 109.5
H4B C4 H4C 109.5
C2 C5 H5A 109.5
C2 C5 H5B 109.5
H5A C5 H5B 109.5
C2 C5 H5C 109.5
H5A C5 H5C 109.5
H5B C5 H5C 109.5
O3 C6 O4 128.1(15)
O3 C6 C7 117.4(16)
O4 C6 C7 114.6(15)
C9 C7 C10 106.4(16)
C9 C7 C8 117.3(15)
C10 C7 C8 98.2(15)
C9 C7 C6 113.3(16)
C10 C7 C6 106.0(13)
C8 C7 C6 113.5(14)
C7 C8 H8A 109.5
C7 C8 H8B 109.5
H8A C8 H8B 109.5
C7 C8 H8C 109.5
H8A C8 H8C 109.5
H8B C8 H8C 109.5
C7 C9 H9A 109.5
C7 C9 H9B 109.5
H9A C9 H9B 109.5
C7 C9 H9C 109.5
H9A C9 H9C 109.5
H9B C9 H9C 109.5
C7 C10 H10A 109.5
C7 C10 H10B 109.5
H10A C10 H10B 109.5
C7 C10 H10C 109.5
H10A C10 H10C 109.5
H10B C10 H10C 109.5
O5 C11 O6 123.6(15)
O5 C11 C12 115.9(14)
O6 C11 C12 119.3(14)
C14 C12 C11 111.0(15)
C14 C12 C15 112.0(15)
C11 C12 C15 110.0(15)
C14 C12 C13 110.4(16)
C11 C12 C13 108.9(15)
C15 C12 C13 104.4(15)
C12 C13 H13A 109.5
C12 C13 H13B 109.5
H13A C13 H13B 109.5
C12 C13 H13C 109.5
H13A C13 H13C 109.5
H13B C13 H13C 109.5
C12 C14 H14A 109.5
C12 C14 H14B 109.5
H14A C14 H14B 109.5
C12 C14 H14C 109.5
H14A C14 H14C 109.5
H14B C14 H14C 109.5
C12 C15 H15A 109.5
C12 C15 H15B 109.5
H15A C15 H15B 109.5
C12 C15 H15C 109.5
H15A C15 H15C 109.5
H15B C15 H15C 109.5
O7 C16 O8 128.2(15)
O7 C16 C17 115.3(15)
O8 C16 C17 116.5(15)
C20 C17 C16 113.4(15)
C20 C17 C18 114.0(18)
C16 C17 C18 114.1(15)
C20 C17 C19 105.1(15)
C16 C17 C19 105.9(17)
C18 C17 C19 102.9(15)
C17 C18 H18A 109.5
C17 C18 H18B 109.5
H18A C18 H18B 109.5
C17 C18 H18C 109.5
H18A C18 H18C 109.5
H18B C18 H18C 109.5
C17 C19 H19A 109.5
C17 C19 H19B 109.5
H19A C19 H19B 109.5
C17 C19 H19C 109.5
H19A C19 H19C 109.5
H19B C19 H19C 109.5
C17 C20 H20A 109.5
C17 C20 H20B 109.5
H20A C20 H20B 109.5
C17 C20 H20C 109.5
H20A C20 H20C 109.5
H20B C20 H20C 109.5
O9 C21 O10 124.2(17)
O9 C21 C22 117.3(17)
O10 C21 C22 118.5(17)
C23 C22 C25 106.7(19)
C23 C22 C21 114.3(17)
C25 C22 C21 105.4(15)
C23 C22 C24 116.9(17)
C25 C22 C24 100.3(17)
C21 C22 C24 111.4(17)
C22 C23 H23A 109.5
C22 C23 H23B 109.5
H23A C23 H23B 109.5
C22 C23 H23C 109.5
H23A C23 H23C 109.5
H23B C23 H23C 109.5
C22 C24 H24A 109.5
C22 C24 H24B 109.5
H24A C24 H24B 109.5
C22 C24 H24C 109.5
H24A C24 H24C 109.5
H24B C24 H24C 109.5
C22 C25 H25A 109.5
C22 C25 H25B 109.5
H25A C25 H25B 109.5
C22 C25 H25C 109.5
H25A C25 H25C 109.5
H25B C25 H25C 109.5
O11 C26 O12 128.5(17)
O11 C26 C27 118.7(17)
O12 C26 C27 112.3(16)
C28 C27 C26 112.0(17)
C28 C27 C29 107.0(18)
C26 C27 C29 108.0(16)
C28 C27 C30 108.8(19)
C26 C27 C30 108.4(16)
C29 C27 C30 112.8(18)
C27 C28 H28A 109.5
C27 C28 H28B 109.5
H28A C28 H28B 109.5
C27 C28 H28C 109.5
H28A C28 H28C 109.5
H28B C28 H28C 109.5
C27 C29 H29A 109.5
C27 C29 H29B 109.5
H29A C29 H29B 109.5
C27 C29 H29C 109.5
H29A C29 H29C 109.5
H29B C29 H29C 109.5
C27 C30 H30A 109.5
C27 C30 H30B 109.5
H30A C30 H30B 109.5
C27 C30 H30C 109.5
H30A C30 H30C 109.5
H30B C30 H30C 109.5
O13 C31 H31A 109.5
O13 C31 H31B 109.5
H31A C31 H31B 109.5
O13 C31 H31C 109.5
H31A C31 H31C 109.5
H31B C31 H31C 109.5
O14 C32 H32A 109.5
O14 C32 H32B 109.5
H32A C32 H32B 109.5
O14 C32 H32C 109.5
H32A C32 H32C 109.5
H32B C32 H32C 109.5

loop_
_geom_bond_atom_site_label_1
_geom_bond_atom_site_label_2
_geom_bond_distance
Pd1 O13 1.964(9)
Pd1 O1 1.999(10)
Pd1 O3 1.999(10)
Pd1 O5 2.000(10)
Pd1 Pd2 2.9459(14)
Pd2 O14 1.959(10)
Pd2 O7 2.009(11)
Pd2 O4 2.011(10)
Pd2 O2 2.013(10)
Pd3 O6 1.950(11)
Pd3 O13 1.986(9)
Pd3 O11 2.016(11)
Pd3 O9 2.024(11)
Pd3 Pd4 2.9529(14)
Pd4 O8 1.961(12)
Pd4 O14 1.964(11)
Pd4 O10 1.983(11)
Pd4 O12 2.021(11)
O1 C1 1.223(18)
O2 C1 1.28(2)
O3 C6 1.237(18)
O4 C6 1.265(19)
O5 C11 1.232(17)
O6 C11 1.284(18)
O7 C16 1.221(19)
O8 C16 1.280(19)
O9 C21 1.22(2)
O10 C21 1.26(2)
O11 C26 1.20(2)
O12 C26 1.26(2)
O13 C31 1.330(17)
O14 C32 1.35(2)
C1 C2 1.53(2)
C2 C3 1.41(2)
C2 C5 1.50(3)
C2 C4 1.50(3)
C3 H3A 0.9600
C3 H3B 0.9600
C3 H3C 0.9600
C4 H4A 0.9600
C4 H4B 0.9600
C4 H4C 0.9600
C5 H5A 0.9600
C5 H5B 0.9600
C5 H5C 0.9600
C6 C7 1.56(2)
C7 C9 1.42(2)
C7 C10 1.49(2)
C7 C8 1.54(2)
C8 H8A 0.9600
C8 H8B 0.9600
C8 H8C 0.9600
C9 H9A 0.9600
C9 H9B 0.9600
C9 H9C 0.9600
C10 H10A 0.9600
C10 H10B 0.9600
C10 H10C 0.9600
C11 C12 1.50(2)
C12 C14 1.48(2)
C12 C15 1.50(2)
C12 C13 1.52(3)
C13 H13A 0.9600
C13 H13B 0.9600
C13 H13C 0.9600
C14 H14A 0.9600
C14 H14B 0.9600
C14 H14C 0.9600
C15 H15A 0.9600
C15 H15B 0.9600
C15 H15C 0.9600
C16 C17 1.52(2)
C17 C20 1.51(3)
C17 C18 1.53(2)
C17 C19 1.53(3)
C18 H18A 0.9600
C18 H18B 0.9600
C18 H18C 0.9600
C19 H19A 0.9600
C19 H19B 0.9600
C19 H19C 0.9600
C20 H20A 0.9600
C20 H20B 0.9600
C20 H20C 0.9600
C21 C22 1.51(2)
C22 C23 1.46(3)
C22 C25 1.49(3)
C22 C24 1.52(3)
C23 H23A 0.9600
C23 H23B 0.9600
C23 H23C 0.9600
C24 H24A 0.9600
C24 H24B 0.9600
C24 H24C 0.9600
C25 H25A 0.9600
C25 H25B 0.9600
C25 H25C 0.9600
C26 C27 1.51(2)
C27 C28 1.51(3)
C27 C29 1.52(3)
C27 C30 1.52(3)
C28 H28A 0.9600
C28 H28B 0.9600
C28 H28C 0.9600
C29 H29A 0.9600
C29 H29B 0.9600
C29 H29C 0.9600
C30 H30A 0.9600
C30 H30B 0.9600
C30 H30C 0.9600
C31 H31A 0.9600
C31 H31B 0.9600
C31 H31C 0.9600
C32 H32A 0.9600
C32 H32B 0.9600
C32 H32C 0.9600

loop_
_geom_torsion_atom_site_label_1
_geom_torsion_atom_site_label_2
_geom_torsion_atom_site_label_3
_geom_torsion_atom_site_label_4
_geom_torsion
O13 Pd1 Pd2 O14 -0.7(4)
O1 Pd1 Pd2 O14 86.1(4)
O3 Pd1 Pd2 O14 179.5(4)
O5 Pd1 Pd2 O14 -100.8(4)
O13 Pd1 Pd2 O7 97.9(4)
O1 Pd1 Pd2 O7 -175.3(5)
O3 Pd1 Pd2 O7 -81.8(5)
O5 Pd1 Pd2 O7 -2.2(5)
O13 Pd1 Pd2 O4 179.0(4)
O1 Pd1 Pd2 O4 -94.2(4)
O3 Pd1 Pd2 O4 -0.8(4)
O5 Pd1 Pd2 O4 78.9(4)
O13 Pd1 Pd2 O2 -88.2(4)
O1 Pd1 Pd2 O2 -1.5(4)
O3 Pd1 Pd2 O2 92.0(4)
O5 Pd1 Pd2 O2 171.6(4)
O6 Pd3 Pd4 O8 -4.3(5)
O13 Pd3 Pd4 O8 -103.8(4)
O11 Pd3 Pd4 O8 77.9(5)
O9 Pd3 Pd4 O8 169.7(5)
O6 Pd3 Pd4 O14 95.6(5)
O13 Pd3 Pd4 O14 -3.9(4)
O11 Pd3 Pd4 O14 177.7(5)
O9 Pd3 Pd4 O14 -90.5(4)
O6 Pd3 Pd4 O10 -176.5(5)
O13 Pd3 Pd4 O10 84.0(4)
O11 Pd3 Pd4 O10 -94.4(5)
O9 Pd3 Pd4 O10 -2.6(5)
O6 Pd3 Pd4 O12 -86.3(5)
O13 Pd3 Pd4 O12 174.2(4)
O11 Pd3 Pd4 O12 -4.1(5)
O9 Pd3 Pd4 O12 87.6(5)
O13 Pd1 O1 C1 105.6(14)
O3 Pd1 O1 C1 -79.2(15)
O5 Pd1 O1 C1 -143(2)
Pd2 Pd1 O1 C1 0.0(14)
O14 Pd2 O2 C1 -101.5(13)
O7 Pd2 O2 C1 133(3)
O4 Pd2 O2 C1 83.6(13)
Pd1 Pd2 O2 C1 3.5(12)
O13 Pd1 O3 C6 -171(4)
O1 Pd1 O3 C6 83.9(13)
O5 Pd1 O3 C6 -105.9(13)
Pd2 Pd1 O3 C6 6.1(12)
O14 Pd2 O4 C6 173(4)
O7 Pd2 O4 C6 101.3(12)
O2 Pd2 O4 C6 -84.7(12)
Pd1 Pd2 O4 C6 -3.9(11)
O13 Pd1 O5 C11 -26.2(16)
O1 Pd1 O5 C11 -137(2)
O3 Pd1 O5 C11 158.3(16)
Pd2 Pd1 O5 C11 81.7(16)
O13 Pd3 O6 C11 22.7(16)
O11 Pd3 O6 C11 -160.9(16)
O9 Pd3 O6 C11 129(2)
Pd4 Pd3 O6 C11 -83.9(16)
O14 Pd2 O7 C16 19.8(17)
O4 Pd2 O7 C16 -165.2(17)
O2 Pd2 O7 C16 145(3)
Pd1 Pd2 O7 C16 -86.7(16)
O14 Pd4 O8 C16 -24.0(17)
O10 Pd4 O8 C16 -162(3)
O12 Pd4 O8 C16 161.6(17)
Pd3 Pd4 O8 C16 83.5(16)
O6 Pd3 O9 C21 150(2)
O13 Pd3 O9 C21 -102.9(16)
O11 Pd3 O9 C21 80.6(16)
Pd4 Pd3 O9 C21 1.6(15)
O8 Pd4 O10 C21 -111(3)
O14 Pd4 O10 C21 110.7(14)
O12 Pd4 O10 C21 -74.7(14)
Pd3 Pd4 O10 C21 5.1(14)
O6 Pd3 O11 C26 114.1(15)
O13 Pd3 O11 C26 -152(7)
O9 Pd3 O11 C26 -76.2(15)
Pd4 Pd3 O11 C26 1.5(14)
O8 Pd4 O12 C26 -95.7(14)
O14 Pd4 O12 C26 170(4)
O10 Pd4 O12 C26 89.2(14)
Pd3 Pd4 O12 C26 8.6(13)
O1 Pd1 O13 C31 57.7(14)
O3 Pd1 O13 C31 -47(5)
O5 Pd1 O13 C31 -112.1(14)
Pd2 Pd1 O13 C31 135.5(13)
O1 Pd1 O13 Pd3 -141.5(6)
O3 Pd1 O13 Pd3 114(5)
O5 Pd1 O13 Pd3 48.7(6)
Pd2 Pd1 O13 Pd3 -63.7(5)
O6 Pd3 O13 C31 113.6(13)
O11 Pd3 O13 C31 20(8)
O9 Pd3 O13 C31 -55.9(13)
Pd4 Pd3 O13 C31 -133.2(13)
O6 Pd3 O13 Pd1 -47.6(6)
O11 Pd3 O13 Pd1 -141(7)
O9 Pd3 O13 Pd1 142.9(6)
Pd4 Pd3 O13 Pd1 65.6(5)
O7 Pd2 O14 C32 124.5(14)
O4 Pd2 O14 C32 53(5)
O2 Pd2 O14 C32 -49.1(14)
Pd1 Pd2 O14 C32 -129.9(13)
O7 Pd2 O14 Pd4 -42.5(7)
O4 Pd2 O14 Pd4 -114(5)
O2 Pd2 O14 Pd4 143.8(6)
Pd1 Pd2 O14 Pd4 63.0(6)
O8 Pd4 O14 C32 -122.9(13)
O10 Pd4 O14 C32 51.5(14)
O12 Pd4 O14 C32 -29(5)
Pd3 Pd4 O14 C32 131.8(13)
O8 Pd4 O14 Pd2 44.4(7)
O10 Pd4 O14 Pd2 -141.1(7)
O12 Pd4 O14 Pd2 138(5)
Pd3 Pd4 O14 Pd2 -60.9(6)
Pd1 O1 C1 O2 3(3)
Pd1 O1 C1 C2 175.8(11)
Pd2 O2 C1 O1 -5(2)
Pd2 O2 C1 C2 -178.2(11)
O1 C1 C2 C3 150.5(19)
O2 C1 C2 C3 -36(2)
O1 C1 C2 C5 -91(2)
O2 C1 C2 C5 82.8(19)
O1 C1 C2 C4 20(2)
O2 C1 C2 C4 -166.2(16)
Pd1 O3 C6 O4 -12(2)
Pd1 O3 C6 C7 167.7(10)
Pd2 O4 C6 O3 11(2)
Pd2 O4 C6 C7 -169.2(10)
O3 C6 C7 C9 158.5(16)
O4 C6 C7 C9 -22(2)
O3 C6 C7 C10 -85.2(18)
O4 C6 C7 C10 94.6(18)
O3 C6 C7 C8 21(2)
O4 C6 C7 C8 -158.7(15)
Pd1 O5 C11 O6 2(3)
Pd1 O5 C11 C12 169.5(12)
Pd3 O6 C11 O5 0(3)
Pd3 O6 C11 C12 -167.0(12)
O5 C11 C12 C14 38(2)
O6 C11 C12 C14 -153.9(17)
O5 C11 C12 C15 162.7(16)
O6 C11 C12 C15 -29(2)
O5 C11 C12 C13 -83.5(18)
O6 C11 C12 C13 84.4(19)
Pd2 O7 C16 O8 0(3)
Pd2 O7 C16 C17 -178.5(12)
Pd4 O8 C16 O7 3(3)
Pd4 O8 C16 C17 -178.8(12)
O7 C16 C17 C20 -151.0(18)
O8 C16 C17 C20 30(3)
O7 C16 C17 C18 -18(3)
O8 C16 C17 C18 163.2(18)
O7 C16 C17 C19 94.3(19)
O8 C16 C17 C19 -84(2)
Pd3 O9 C21 O10 2(3)
Pd3 O9 C21 C22 -176.3(11)
Pd4 O10 C21 O9 -6(3)
Pd4 O10 C21 C22 172.0(12)
O9 C21 C22 C23 159.5(18)
O10 C21 C22 C23 -18(3)
O9 C21 C22 C25 -84(2)
O10 C21 C22 C25 98(2)
O9 C21 C22 C24 24(2)
O10 C21 C22 C24 -153.7(17)
Pd3 O11 C26 O12 5(3)
Pd3 O11 C26 C27 175.8(12)
Pd4 O12 C26 O11 -11(3)
Pd4 O12 C26 C27 177.3(11)
O11 C26 C27 C28 49(2)
O12 C26 C27 C28 -138.4(18)
O11 C26 C27 C29 166.9(18)
O12 C26 C27 C29 -21(2)
O11 C26 C27 C30 -71(2)
O12 C26 C27 C30 102(2)
